data_2210371
loop_
_publ_author_name
'Xiao-Yan Yang'
'Ying Li'
'Xiao-Lian He'
'Sai Bi'
'Shu-Sheng Zhang'

_publ_section_title
;
 4-Methoxy-<i>N</i>-[3-(2-nitrophenyl)allylidene]aniline
;
_journal_coeditor_code SG2050
_journal_issue 9
_journal_name_full 'Acta Crystallographica Section E'
_journal_page_first o4070
_journal_page_last o4071
_journal_paper_doi 10.1107/S1600536806033484
_journal_volume 62
_journal_year 2006
_chemical_formula_moiety 'C16 H14 N2 O3'
_chemical_formula_sum 'C16 H14 N2 O3'
_chemical_formula_weight 282.29
_chemical_name_systematic
;
4-Methoxy-N-[3-(2-nitrophenyl)allylidene]aniline
;
_space_group_IT_number 14
_symmetry_cell_setting monoclinic
_symmetry_space_group_name_Hall '-P 2ybc'
_symmetry_space_group_name_H-M 'P 1 21/c 1'
_atom_sites_solution_hydrogens geom
_atom_sites_solution_primary direct
_atom_sites_solution_secondary difmap
_audit_creation_method SHELXL-97
_cell_angle_alpha 90.00
_cell_angle_beta 100.322(6)
_cell_angle_gamma 90.00
_cell_formula_units_Z 4
_cell_length_a 7.4308(15)
_cell_length_b 7.8556(16)
_cell_length_c 24.569(5)
_cell_measurement_reflns_used 958
_cell_measurement_temperature 293(2)
_cell_measurement_theta_max 20.7
_cell_measurement_theta_min 2.8
_cell_volume 1411.0(5)
_computing_cell_refinement 'SAINT (Siemens, 1996)'
_computing_data_collection 'SMART (Siemens, 1996)'
_computing_data_reduction SAINT
_computing_molecular_graphics 'SHELXTL (Sheldrick, 1997b)'
_computing_publication_material
;
SHELXTL, PARST (Nardelli, 1995) and PLATON (Spek, 2003)
;
_computing_structure_refinement 'SHELXL97 (Sheldrick, 1997a)'
_computing_structure_solution 'SHELXS97 (Sheldrick, 1997a)'
_diffrn_ambient_temperature 293(2)
_diffrn_detector_area_resol_mean 8.33
_diffrn_measured_fraction_theta_full 0.992
_diffrn_measured_fraction_theta_max 0.992
_diffrn_measurement_device_type
;
Siemens SMART 1000 CCD area-detector diffractometer
;
_diffrn_measurement_method '\w scans'
_diffrn_radiation_monochromator graphite
_diffrn_radiation_source 'fine-focus sealed tube'
_diffrn_radiation_type MoK\a
_diffrn_radiation_wavelength 0.71073
_diffrn_reflns_av_R_equivalents 0.0387
_diffrn_reflns_av_sigmaI/netI 0.0474
_diffrn_reflns_limit_h_max 8
_diffrn_reflns_limit_h_min -9
_diffrn_reflns_limit_k_max 9
_diffrn_reflns_limit_k_min -9
_diffrn_reflns_limit_l_max 30
_diffrn_reflns_limit_l_min -16
_diffrn_reflns_number 7494
_diffrn_reflns_theta_full 26.04
_diffrn_reflns_theta_max 26.04
_diffrn_reflns_theta_min 1.68
_diffrn_standards_number 0
_exptl_absorpt_coefficient_mu 0.093
_exptl_absorpt_correction_T_max 0.9916
_exptl_absorpt_correction_T_min 0.9663
_exptl_absorpt_correction_type multi-scan
_exptl_absorpt_process_details '(SADABS; Sheldrick, 1996)'
_exptl_crystal_colour yellow
_exptl_crystal_density_diffrn 1.329
_exptl_crystal_density_method 'not measured'
_exptl_crystal_description plate
_exptl_crystal_F_000 592
_exptl_crystal_size_max 0.37
_exptl_crystal_size_mid 0.16
_exptl_crystal_size_min 0.09
_refine_diff_density_max 0.185
_refine_diff_density_min -0.127
_refine_ls_extinction_coef 0.0088(16)
_refine_ls_extinction_expression Fc^*^=kFc[1+0.001xFc^2^\l^3^/sin(2\q)]^-1/4^
_refine_ls_extinction_method SHELXL97
_refine_ls_goodness_of_fit_ref 1.001
_refine_ls_hydrogen_treatment constr
_refine_ls_matrix_type full
_refine_ls_number_parameters 205
_refine_ls_number_reflns 2767
_refine_ls_number_restraints 0
_refine_ls_restrained_S_all 1.001
_refine_ls_R_factor_all 0.1006
_refine_ls_R_factor_gt 0.0556
_refine_ls_shift/su_max 0.000
_refine_ls_shift/su_mean 0.000
_refine_ls_structure_factor_coef Fsqd
_refine_ls_weighting_details 'calc w=1/[\s^2^(Fo^2^)+(0.0553P)^2^+0.1719P] where P=(Fo^2^+2Fc^2^)/3'
_refine_ls_weighting_scheme calc
_refine_ls_wR_factor_gt 0.1206
_refine_ls_wR_factor_ref 0.1436
_reflns_number_gt 1626
_reflns_number_total 2767
_reflns_threshold_expression I>2\s(I)
_cod_data_source_file sg2050.cif
_cod_data_source_block I
_cod_depositor_comments
;
The following automatic conversions were performed:
'_symmetry_cell_setting' value 'Monoclinic' changed to 'monoclinic'
according to '/home/saulius/struct/CIF-dictionaries/cif_core.dic'
dictionary named 'cif_core.dic' version 2.4.1 from 2010-06-29.

Automatic conversion script
Id: cif_fix_enum 1527 2010-12-29 10:47:43Z saulius 

The following automatic conversions were performed:

'_symmetry_cell_setting' value 'Monoclinic' changed to 'monoclinic'
according to /home/saulius/struct/CIF-dictionaries/cif_core.dic
dictionary named 'cif_core.dic' version 2.4.1 from 2010-06-29.

Automatic conversion script
Id: cif_fix_values 1715 2011-07-08 13:25:40Z adriana 
;
_cod_original_sg_symbol_H-M P21/c
_cod_database_code 2210371
_cod_database_fobs_code 2210371

loop_
_symmetry_equiv_pos_as_xyz
'x, y, z'
'-x, y+1/2, -z+1/2'
'-x, -y, -z'
'x, -y-1/2, z-1/2'

loop_
_atom_site_type_symbol
_atom_site_label
_atom_site_fract_x
_atom_site_fract_y
_atom_site_fract_z
_atom_site_U_iso_or_equiv
_atom_site_adp_type
_atom_site_calc_flag
_atom_site_refinement_flags
_atom_site_occupancy
O O1 0.1456(3) -0.1551(3) -0.24872(9) 0.1138(9) Uani d . 1
O O2 -0.0160(3) -0.2517(3) -0.19281(8) 0.0966(8) Uani d . 1
O O3 -0.5184(2) -0.0956(2) 0.16355(7) 0.0648(5) Uani d . 1
N N1 0.0079(3) -0.2985(3) 0.04202(8) 0.0556(6) Uani d . 1
N N2 0.1306(3) -0.2311(3) -0.20712(9) 0.0691(7) Uani d . 1
C C1 -0.2990(3) -0.1760(3) 0.04347(9) 0.0510(6) Uani d . 1
H H1B -0.3217 -0.1643 0.0052 0.050(6) Uiso d R 1
C C2 -0.4314(3) -0.1270(3) 0.07307(10) 0.0515(6) Uani d . 1
H H2A -0.5425 -0.0842 0.0547 0.059(7) Uiso d R 1
C C3 -0.3988(3) -0.1416(3) 0.13003(9) 0.0468(6) Uani d . 1
C C4 -0.2349(3) -0.2102(3) 0.15656(10) 0.0535(6) Uani d . 1
H H4A -0.2122 -0.2215 0.1949 0.059(7) Uiso d R 1
C C5 -0.1056(3) -0.2620(3) 0.12661(9) 0.0511(6) Uani d . 1
H H5A 0.0022 -0.3115 0.1448 0.057(7) Uiso d R 1
C C6 -0.1335(3) -0.2419(3) 0.06930(8) 0.0438(6) Uani d . 1
C C7 0.0212(3) -0.2475(3) -0.00590(10) 0.0531(6) Uani d . 1
H H7A -0.0611 -0.1661 -0.0228 0.070(8) Uiso d R 1
C C8 0.1580(3) -0.3100(3) -0.03530(10) 0.0517(6) Uani d . 1
H H8A 0.2387 -0.3921 -0.0180 0.056(7) Uiso d R 1
C C9 0.1772(3) -0.2604(3) -0.08489(9) 0.0562(7) Uani d . 1
H H9A 0.0979 -0.1761 -0.1014 0.058(7) Uiso d R 1
C C10 0.3118(3) -0.3240(3) -0.11673(9) 0.0478(6) Uani d . 1
C C11 0.4721(3) -0.4023(3) -0.08999(11) 0.0575(7) Uani d . 1
H H11A 0.4896 -0.4158 -0.0518 0.065(7) Uiso d R 1
C C12 0.6048(4) -0.4605(3) -0.11782(13) 0.0695(8) Uani d . 1
H H12A 0.7081 -0.5151 -0.0987 0.078(9) Uiso d R 1
C C13 0.5838(4) -0.4377(4) -0.17428(14) 0.0774(9) Uani d . 1
H H13A 0.6742 -0.4748 -0.1932 0.096(10) Uiso d R 1
C C14 0.4299(4) -0.3599(4) -0.20232(12) 0.0693(8) Uani d . 1
H H14A 0.4154 -0.3434 -0.2403 0.079(8) Uiso d R 1
C C15 0.2961(3) -0.3064(3) -0.17384(10) 0.0522(6) Uani d . 1
C C16 -0.6852(3) -0.0182(4) 0.13887(12) 0.0728(8) Uani d . 1
H H16A -0.7551 0.0090 0.1670 0.073(8) Uiso d R 1
H H16B -0.6602 0.0841 0.1202 0.094(10) Uiso d R 1
H H16C -0.7534 -0.0955 0.1127 0.112(12) Uiso d R 1

loop_
_atom_site_aniso_label
_atom_site_aniso_U_11
_atom_site_aniso_U_22
_atom_site_aniso_U_33
_atom_site_aniso_U_12
_atom_site_aniso_U_13
_atom_site_aniso_U_23
O1 0.1019(16) 0.179(3) 0.0568(13) -0.0265(15) 0.0037(12) 0.0409(15)
O2 0.0644(13) 0.158(2) 0.0699(14) 0.0031(13) 0.0194(11) 0.0078(14)
O3 0.0606(11) 0.0854(13) 0.0544(11) 0.0118(9) 0.0268(9) -0.0001(9)
N1 0.0625(13) 0.0689(14) 0.0399(11) 0.0039(10) 0.0215(10) 0.0001(10)
N2 0.0704(16) 0.0992(19) 0.0388(12) -0.0164(13) 0.0127(12) 0.0019(12)
C1 0.0603(15) 0.0627(16) 0.0309(12) -0.0020(12) 0.0109(11) 0.0035(11)
C2 0.0513(14) 0.0581(16) 0.0453(14) 0.0042(12) 0.0094(12) 0.0058(12)
C3 0.0501(14) 0.0510(15) 0.0429(13) -0.0058(11) 0.0177(11) -0.0039(11)
C4 0.0569(15) 0.0732(17) 0.0323(13) -0.0022(13) 0.0130(11) 0.0000(12)
C5 0.0504(14) 0.0665(16) 0.0371(13) 0.0024(12) 0.0101(11) 0.0036(12)
C6 0.0504(13) 0.0476(14) 0.0360(12) -0.0032(11) 0.0147(11) -0.0022(11)
C7 0.0610(15) 0.0575(16) 0.0442(14) 0.0018(13) 0.0190(12) 0.0005(12)
C8 0.0601(15) 0.0542(15) 0.0447(14) 0.0010(12) 0.0195(12) -0.0013(12)
C9 0.0614(15) 0.0683(17) 0.0430(14) 0.0033(14) 0.0205(12) 0.0019(13)
C10 0.0541(14) 0.0510(14) 0.0420(13) -0.0068(11) 0.0189(11) -0.0012(11)
C11 0.0636(16) 0.0594(16) 0.0527(17) -0.0013(13) 0.0188(13) 0.0045(13)
C12 0.0653(18) 0.0620(18) 0.086(2) 0.0041(14) 0.0276(17) -0.0009(16)
C13 0.075(2) 0.079(2) 0.091(2) -0.0028(17) 0.0493(19) -0.0162(18)
C14 0.082(2) 0.083(2) 0.0518(17) -0.0200(16) 0.0347(16) -0.0166(15)
C15 0.0567(15) 0.0600(16) 0.0432(13) -0.0150(12) 0.0180(12) -0.0077(12)
C16 0.0527(16) 0.087(2) 0.084(2) 0.0088(15) 0.0259(16) -0.002(2)

loop_
_atom_type_symbol
_atom_type_description
_atom_type_scat_dispersion_real
_atom_type_scat_dispersion_imag
_atom_type_scat_source
C C 0.0033 0.0016 'International Tables Vol C Tables 4.2.6.8 and 6.1.1.4'
H H 0.0000 0.0000 'International Tables Vol C Tables 4.2.6.8 and 6.1.1.4'
N N 0.0061 0.0033 'International Tables Vol C Tables 4.2.6.8 and 6.1.1.4'
O O 0.0106 0.0060 'International Tables Vol C Tables 4.2.6.8 and 6.1.1.4'

loop_
_geom_angle_atom_site_label_1
_geom_angle_atom_site_label_2
_geom_angle_atom_site_label_3
_geom_angle
C3 O3 C16 118.1(2)
C7 N1 C6 122.0(2)
O1 N2 O2 122.4(3)
O1 N2 C15 118.3(2)
O2 N2 C15 119.3(2)
C2 C1 C6 121.6(2)
C2 C1 H1B 119.2
C6 C1 H1B 119.2
C1 C2 C3 119.9(2)
C1 C2 H2A 120.0
C3 C2 H2A 120.1
O3 C3 C2 125.0(2)
O3 C3 C4 115.6(2)
C2 C3 C4 119.3(2)
C5 C4 C3 120.3(2)
C5 C4 H4A 119.8
C3 C4 H4A 119.9
C4 C5 C6 121.1(2)
C4 C5 H5A 119.5
C6 C5 H5A 119.4
C1 C6 C5 117.7(2)
C1 C6 N1 125.19(19)
C5 C6 N1 117.0(2)
N1 C7 C8 122.8(2)
N1 C7 H7A 118.7
C8 C7 H7A 118.6
C9 C8 C7 124.8(2)
C9 C8 H8A 117.6
C7 C8 H8A 117.6
C8 C9 C10 126.5(2)
C8 C9 H9A 116.8
C10 C9 H9A 116.8
C15 C10 C11 115.3(2)
C15 C10 C9 124.2(2)
C11 C10 C9 120.4(2)
C12 C11 C10 122.7(3)
C12 C11 H11A 118.7
C10 C11 H11A 118.6
C11 C12 C13 119.7(3)
C11 C12 H12A 120.2
C13 C12 H12A 120.2
C14 C13 C12 119.9(3)
C14 C13 H13A 120.1
C12 C13 H13A 120.1
C13 C14 C15 119.6(3)
C13 C14 H14A 120.2
C15 C14 H14A 120.2
C14 C15 C10 122.9(2)
C14 C15 N2 116.5(2)
C10 C15 N2 120.6(2)
O3 C16 H16A 109.4
O3 C16 H16B 109.6
H16A C16 H16B 109.5
O3 C16 H16C 109.4
H16A C16 H16C 109.5
H16B C16 H16C 109.5

loop_
_geom_bond_atom_site_label_1
_geom_bond_atom_site_label_2
_geom_bond_distance
O1 N2 1.206(3)
O2 N2 1.213(2)
O3 C3 1.365(2)
O3 C16 1.415(3)
N1 C7 1.264(3)
N1 C6 1.415(3)
N2 C15 1.474(3)
C1 C2 1.379(3)
C1 C6 1.380(3)
C1 H1B 0.9298
C2 C3 1.382(3)
C2 H2A 0.9300
C3 C4 1.383(3)
C4 C5 1.372(3)
C4 H4A 0.9300
C5 C6 1.395(3)
C5 H5A 0.9299
C7 C8 1.435(3)
C7 H7A 0.9299
C8 C9 1.311(3)
C8 H8A 0.9299
C9 C10 1.463(3)
C9 H9A 0.9301
C10 C15 1.394(3)
C10 C11 1.396(3)
C11 C12 1.375(3)
C11 H11A 0.9299
C12 C13 1.380(4)
C12 H12A 0.9299
C13 C14 1.369(4)
C13 H13A 0.9300
C14 C15 1.380(3)
C14 H14A 0.9299
C16 H16A 0.9600
C16 H16B 0.9600
C16 H16C 0.9601

loop_
_geom_hbond_atom_site_label_D
_geom_hbond_atom_site_label_H
_geom_hbond_atom_site_label_A
_geom_hbond_site_symmetry_A
_geom_hbond_distance_DH
_geom_hbond_distance_HA
_geom_hbond_distance_DA
_geom_hbond_angle_DHA
_geom_hbond_publ_flag
C9 H9A Cg1 3_555 0.93 3.16 3.656 115 yes
C16 H16B Cg2 3_555 0.96 2.82 3.586 137 yes
C9 H9A O2 1_555 0.93 2.33 2.781(3) 109 yes
C13 H13A O1 2_644 0.93 2.55 3.450(4) 162 yes
C14 H14A O3 4_655 0.93 2.54 3.403(3) 154 yes

loop_
_geom_torsion_atom_site_label_1
_geom_torsion_atom_site_label_2
_geom_torsion_atom_site_label_3
_geom_torsion_atom_site_label_4
_geom_torsion
C6 C1 C2 C3 0.8(4)
C16 O3 C3 C2 -3.6(4)
C16 O3 C3 C4 177.5(2)
C1 C2 C3 O3 179.2(2)
C1 C2 C3 C4 -1.9(4)
O3 C3 C4 C5 179.5(2)
C2 C3 C4 C5 0.5(4)
C3 C4 C5 C6 2.0(4)
C2 C1 C6 C5 1.7(3)
C2 C1 C6 N1 178.6(2)
C4 C5 C6 C1 -3.1(3)
C4 C5 C6 N1 179.7(2)
C7 N1 C6 C1 22.4(4)
C7 N1 C6 C5 -160.7(2)
C6 N1 C7 C8 -176.7(2)
N1 C7 C8 C9 -179.8(2)
C7 C8 C9 C10 -178.4(2)
C8 C9 C10 C15 160.6(2)
C8 C9 C10 C11 -22.0(4)
C15 C10 C11 C12 -0.8(3)
C9 C10 C11 C12 -178.4(2)
C10 C11 C12 C13 1.8(4)
C11 C12 C13 C14 -1.0(4)
C12 C13 C14 C15 -0.6(4)
C13 C14 C15 C10 1.6(4)
C13 C14 C15 N2 -177.2(2)
C11 C10 C15 C14 -0.9(3)
C9 C10 C15 C14 176.6(2)
C11 C10 C15 N2 177.9(2)
C9 C10 C15 N2 -4.6(4)
O1 N2 C15 C14 -31.0(4)
O2 N2 C15 C14 146.8(2)
O1 N2 C15 C10 150.1(2)
O2 N2 C15 C10 -32.1(4)
